data_7217742
loop_
_publ_author_name
'jones, leigh Fon'
'McDonald, Cecelia'
'Brechin, Euan Kenneth'
'Sanz, Sergio'
'Rajaraman, Gopalan'
'Singh, Mukesh Kumar'
'Gaynor, Declan'

_publ_section_title
;
 High Nuclearity Ni(II) Cages from Hydroxamate Ligands
;
_journal_name_full 'RSC Advances'
_journal_paper_doi 10.1039/C4RA06064D
_journal_year 2014
_chemical_formula_sum 'C61 H67 Cl2 N13 Ni5 O17'
_chemical_formula_weight 1618.71
_chemical_name_common '[Ni5(L)4(py)5](ClO4)2.1H2O'
_chemical_name_systematic
;
 ?
;
_space_group_IT_number 14
_symmetry_cell_setting monoclinic
_symmetry_space_group_name_Hall '-P 2yn'
_symmetry_space_group_name_H-M 'P 1 21/n 1'
_atom_sites_solution_hydrogens geom
_atom_sites_solution_primary direct
_atom_sites_solution_secondary difmap
_audit_creation_method SHELXL-97
_cell_angle_alpha 90.00
_cell_angle_beta 93.552(3)
_cell_angle_gamma 90.00
_cell_formula_units_Z 4
_cell_length_a 14.6573(4)
_cell_length_b 15.1811(4)
_cell_length_c 29.7812(11)
_cell_measurement_reflns_used 9811
_cell_measurement_temperature 150(2)
_cell_measurement_theta_max 25.35
_cell_measurement_theta_min 2.9030
_cell_volume 6614.0(4)
_computing_cell_refinement
;
CrysAlisPro, Oxford Diffraction Ltd.,
Version 1.171.34.36 (release 02-08-2010 CrysAlis171 .NET)
(compiled Aug  2 2010,13:00:58)
;
_computing_data_collection
;
CrysAlisPro, Oxford Diffraction Ltd.,
Version 1.171.34.36 (release 02-08-2010 CrysAlis171 .NET)
(compiled Aug  2 2010,13:00:58)
;
_computing_data_reduction
;
CrysAlisPro, Oxford Diffraction Ltd.,
Version 1.171.34.36 (release 02-08-2010 CrysAlis171 .NET)
(compiled Aug  2 2010,13:00:58)
;
_computing_molecular_graphics 'ORTEX (P.McArdle, 1995)'
_computing_publication_material 'SHELXL-97/2 (Sheldrick,1997)'
_computing_structure_refinement 'SHELXL-97 (Sheldrick, 1997)'
_computing_structure_solution 'SHELXS-97 (Sheldrick, 1990)'
_diffrn_ambient_temperature 150(2)
_diffrn_detector_area_resol_mean 16.1048
_diffrn_measured_fraction_theta_full 0.998
_diffrn_measured_fraction_theta_max 0.998
_diffrn_measurement_details
;
  1 omega  -77.00   54.00   1.0000   60.0000
omega____ theta____ kappa____ phi______ frames
    -      -14.2653    0.0000 -180.0000 131
  
  2 omega  -48.00   10.00   1.0000   60.0000
omega____ theta____ kappa____ phi______ frames
    -      -14.2653  -37.0000  -60.0000 58
  
  3 omega  -67.00  -41.00   1.0000   60.0000
omega____ theta____ kappa____ phi______ frames
    -      -14.2653  -37.0000   30.0000 26
  
  4 omega   30.00   87.00   1.0000   60.0000
omega____ theta____ kappa____ phi______ frames
    -       22.7028 -137.0000    0.0000 57
  
  5 omega   30.00   88.00   1.0000   60.0000
omega____ theta____ kappa____ phi______ frames
    -       22.7028 -137.0000 -179.0000 58
  
  6 omega   34.00   88.00   1.0000   60.0000
omega____ theta____ kappa____ phi______ frames
    -       22.7028  179.0000  -60.0000 54
  
;
_diffrn_measurement_device_type 'Xcalibur, Sapphire3'
_diffrn_measurement_method '\w scans'
_diffrn_orient_matrix_UB_11 0.0209052000
_diffrn_orient_matrix_UB_12 0.0111263000
_diffrn_orient_matrix_UB_21 0.0388913000
_diffrn_orient_matrix_UB_22 0.0158982000
_diffrn_orient_matrix_UB_23 0.0128757000
_diffrn_orient_matrix_UB_31 0.0200309000
_diffrn_orient_matrix_UB_32 -0.0424910000
_diffrn_orient_matrix_UB_33 -0.0004406000
_diffrn_radiation_monochromator graphite
_diffrn_radiation_source 'Enhance (Mo) X-ray Source'
_diffrn_radiation_type 'Mo K\a'
_diffrn_radiation_wavelength 0.7107
_diffrn_reflns_av_R_equivalents 0.0785
_diffrn_reflns_limit_h_max 19
_diffrn_reflns_limit_h_min -18
_diffrn_reflns_limit_k_max 16
_diffrn_reflns_limit_k_min -20
_diffrn_reflns_limit_l_max 37
_diffrn_reflns_limit_l_min -37
_diffrn_reflns_number 52717
_diffrn_reflns_theta_full 25.35
_diffrn_reflns_theta_max 25.35
_diffrn_reflns_theta_min 2.9030
_exptl_absorpt_coefficient_mu 1.558
_exptl_absorpt_correction_T_max 1.00000
_exptl_absorpt_correction_T_min 0.95873
_exptl_absorpt_correction_type multi-scan
_exptl_absorpt_process_details
;
CrysAlisPro, Oxford Diffraction Ltd.,
Version 1.171.34.36 (release 02-08-2010 CrysAlis171 .NET)
(compiled Aug  2 2010,13:00:58)
Empirical absorption correction using spherical harmonics,
 implemented in SCALE3 ABSPACK scaling algorithm.
;
_exptl_crystal_colour Green
_exptl_crystal_density_diffrn 1.624
_exptl_crystal_density_method 'not measured'
_exptl_crystal_description Parallelepiped
_exptl_crystal_F_000 3328
_exptl_crystal_size_max 0.08
_exptl_crystal_size_mid 0.05
_exptl_crystal_size_min 0.05
_refine_diff_density_max 1.374
_refine_diff_density_min -0.770
_refine_diff_density_rms 0.100
_refine_ls_extinction_method none
_refine_ls_goodness_of_fit_ref 1.023
_refine_ls_hydrogen_treatment constr
_refine_ls_matrix_type full
_refine_ls_number_parameters 886
_refine_ls_number_reflns 12096
_refine_ls_number_restraints 0
_refine_ls_restrained_S_all 1.023
_refine_ls_R_factor_all 0.0854
_refine_ls_R_factor_gt 0.0482
_refine_ls_shift/su_max 0.001
_refine_ls_shift/su_mean 0.000
_refine_ls_structure_factor_coef Fsqd
_refine_ls_weighting_details 'calc w=1/[\s^2^(Fo^2^)+(0.0422P)^2^+0.0000P] where P=(Fo^2^+2Fc^2^)/3'
_refine_ls_weighting_scheme calc
_refine_ls_wR_factor_gt 0.0993
_refine_ls_wR_factor_ref 0.1139
_reflns_number_gt 8299
_reflns_number_total 12096
_reflns_threshold_expression >2sigma(I)
_cod_data_source_file c4ra06064d2.cif
_cod_data_source_block cmd211e2
_cod_depositor_comments
;
The following automatic conversions were performed:

'_symmetry_cell_setting' value 'Monoclinic' changed to 'monoclinic'
according to
/usr/data/users/saulius/crontab/automatic-downloads/rss-feeds/RSC/lib/dictionaries/cif_core.dic
dictionary named 'cif_core.dic' version 2.4.2 from 2011-04-26.

Automatic conversion script
Id: cif_fix_values 2281 2013-09-26 08:29:07Z andrius 
;
_cod_original_sg_symbol_H-M P21/n
_cod_database_code 7217742

loop_
_symmetry_equiv_pos_as_xyz
'x, y, z'
'-x+1/2, y+1/2, -z+1/2'
'-x, -y, -z'
'x-1/2, -y-1/2, z-1/2'

loop_
_atom_site_label
_atom_site_type_symbol
_atom_site_fract_x
_atom_site_fract_y
_atom_site_fract_z
_atom_site_U_iso_or_equiv
_atom_site_adp_type
_atom_site_occupancy
_atom_site_symmetry_multiplicity
_atom_site_calc_flag
_atom_site_refinement_flags
Ni1 Ni 0.44145(4) 0.63110(3) 0.12387(2) 0.01520(15) Uani 1 1 d .
Ni2 Ni 0.60998(4) 0.49778(3) 0.09678(2) 0.01329(14) Uani 1 1 d .
Ni3 Ni 0.29320(4) 0.46180(3) 0.10603(2) 0.01931(16) Uani 1 1 d .
Ni4 Ni 0.26460(4) 0.76382(3) 0.09618(2) 0.01718(15) Uani 1 1 d .
Ni5 Ni 0.57735(4) 0.80711(3) 0.12519(2) 0.01459(14) Uani 1 1 d .
Cl1 Cl 0.06419(9) 0.84634(9) -0.07300(5) 0.0398(4) Uani 1 1 d .
Cl2 Cl 0.51094(11) 1.15609(9) 0.24509(6) 0.0471(4) Uani 1 1 d .
N1 N 0.6417(2) 0.3917(2) 0.05383(13) 0.0149(9) Uani 1 1 d .
N2 N 0.4848(2) 0.4501(2) 0.09639(13) 0.0166(9) Uani 1 1 d .
N3 N 0.6696(2) 0.4511(2) 0.15534(13) 0.0179(9) Uani 1 1 d .
N4 N 0.1646(2) 0.4263(2) 0.07492(15) 0.0209(10) Uani 1 1 d .
N5 N 0.2471(2) 0.5870(2) 0.10595(15) 0.0219(10) Uani 1 1 d .
N6 N 0.2664(3) 0.4257(2) 0.16974(15) 0.0233(10) Uani 1 1 d .
N7 N 0.2177(2) 0.8776(2) 0.07337(14) 0.0203(9) Uani 1 1 d .
N8 N 0.3806(2) 0.8108(2) 0.10853(14) 0.0177(9) Uani 1 1 d .
N9 N 0.6088(3) 0.8309(2) 0.05205(14) 0.0215(9) Uani 1 1 d .
N10 N 0.5657(2) 0.7842(2) 0.19535(13) 0.0186(9) Uani 1 1 d .
N11 N 0.6968(2) 0.8763(2) 0.14433(13) 0.0180(9) Uani 1 1 d .
N12 N 0.6276(2) 0.6837(2) 0.11135(13) 0.0158(9) Uani 1 1 d .
N13 N 0.4281(2) 0.6017(2) 0.18902(14) 0.0197(9) Uani 1 1 d .
O1 O 0.3643(2) 0.35542(17) 0.08775(12) 0.0217(8) Uani 1 1 d .
O2 O 0.41443(19) 0.51132(16) 0.10231(11) 0.0175(7) Uani 1 1 d .
O3 O 0.1532(2) 0.70327(17) 0.09155(12) 0.0226(8) Uani 1 1 d .
O4 O 0.3119(2) 0.65498(17) 0.10693(13) 0.0263(9) Uani 1 1 d .
O5 O 0.4908(2) 0.91326(17) 0.12660(11) 0.0194(8) Uani 1 1 d .
O6 O 0.45563(19) 0.75351(16) 0.10688(11) 0.0189(8) Uani 1 1 d .
O7 O 0.6954(2) 0.57905(17) 0.06907(11) 0.0188(7) Uani 1 1 d .
O8 O 0.57482(19) 0.61133(16) 0.12500(11) 0.0146(7) Uani 1 1 d .
O9 O 0.0702(4) 0.7712(3) -0.04401(19) 0.097(2) Uani 1 1 d .
O10 O 0.1472(4) 0.8791(5) -0.0762(3) 0.192(4) Uani 1 1 d .
O11 O 0.0210(5) 0.9134(4) -0.0487(2) 0.146(3) Uani 1 1 d .
O12 O 0.0071(4) 0.8371(4) -0.1113(2) 0.120(2) Uani 1 1 d .
O13 O 0.5330(4) 1.0723(3) 0.2285(2) 0.130(3) Uani 1 1 d .
O14 O 0.4272(3) 1.1451(3) 0.26716(19) 0.0858(17) Uani 1 1 d .
O15 O 0.4936(3) 1.2181(3) 0.21007(16) 0.0682(14) Uani 1 1 d .
O16 O 0.5828(3) 1.1848(3) 0.27586(15) 0.0653(14) Uani 1 1 d .
O17 O 0.0922(9) 0.8004(8) 0.1716(5) 0.313(6) Uiso 1 1 d .
C1 C 0.7425(3) 0.3911(3) 0.05154(18) 0.0221(12) Uani 1 1 d .
H1A H 0.7711 0.3720 0.0805 0.033 Uiso 1 1 calc R
H1B H 0.7637 0.4505 0.0446 0.033 Uiso 1 1 calc R
H1C H 0.7594 0.3503 0.0279 0.033 Uiso 1 1 calc R
C2 C 0.6009(3) 0.4153(3) 0.00846(16) 0.0212(11) Uani 1 1 d .
H2A H 0.6179 0.3710 -0.0134 0.032 Uiso 1 1 calc R
H2B H 0.6236 0.4732 -0.0003 0.032 Uiso 1 1 calc R
H2C H 0.5342 0.4174 0.0092 0.032 Uiso 1 1 calc R
C3 C 0.6056(3) 0.3066(2) 0.06806(15) 0.0140(10) Uani 1 1 d .
C4 C 0.6601(3) 0.2319(3) 0.06658(16) 0.0202(11) Uani 1 1 d .
H4 H 0.7206 0.2370 0.0570 0.024 Uiso 1 1 calc R
C5 C 0.6279(3) 0.1503(3) 0.07877(17) 0.0232(12) Uani 1 1 d .
H5 H 0.6666 0.1002 0.0779 0.028 Uiso 1 1 calc R
C6 C 0.5407(3) 0.1408(3) 0.09203(17) 0.0213(11) Uani 1 1 d .
H6 H 0.5183 0.0844 0.0998 0.026 Uiso 1 1 calc R
C7 C 0.4860(3) 0.2142(3) 0.09400(16) 0.0181(11) Uani 1 1 d .
H7 H 0.4256 0.2076 0.1035 0.022 Uiso 1 1 calc R
C8 C 0.5165(3) 0.2985(2) 0.08246(15) 0.0142(10) Uani 1 1 d .
C9 C 0.4503(3) 0.3720(3) 0.08845(16) 0.0153(10) Uani 1 1 d .
C10 C 0.1593(3) 0.3275(3) 0.0755(2) 0.0358(15) Uani 1 1 d .
H10A H 0.1548 0.3071 0.1065 0.054 Uiso 1 1 calc R
H10B H 0.2144 0.3028 0.0634 0.054 Uiso 1 1 calc R
H10C H 0.1054 0.3081 0.0571 0.054 Uiso 1 1 calc R
C11 C 0.1665(4) 0.4545(3) 0.02717(18) 0.0324(13) Uani 1 1 d .
H11A H 0.1085 0.4390 0.0110 0.049 Uiso 1 1 calc R
H11B H 0.2169 0.4248 0.0132 0.049 Uiso 1 1 calc R
H11C H 0.1755 0.5184 0.0259 0.049 Uiso 1 1 calc R
C12 C 0.0876(3) 0.4676(3) 0.09559(17) 0.0183(11) Uani 1 1 d .
C13 C 0.0126(3) 0.4188(3) 0.10735(17) 0.0236(12) Uani 1 1 d .
H13 H 0.0111 0.3572 0.1018 0.028 Uiso 1 1 calc R
C14 C -0.0596(3) 0.4580(3) 0.12683(18) 0.0263(12) Uani 1 1 d .
H14 H -0.1092 0.4228 0.1354 0.032 Uiso 1 1 calc R
C15 C -0.0610(3) 0.5471(3) 0.13404(19) 0.0305(13) Uani 1 1 d .
H15 H -0.1108 0.5739 0.1478 0.037 Uiso 1 1 calc R
C16 C 0.0115(3) 0.5977(3) 0.12089(18) 0.0259(12) Uani 1 1 d .
H16 H 0.0096 0.6599 0.1244 0.031 Uiso 1 1 calc R
C17 C 0.0864(3) 0.5596(3) 0.10275(17) 0.0187(11) Uani 1 1 d .
C18 C 0.1657(3) 0.6194(3) 0.09859(16) 0.0179(11) Uani 1 1 d .
C19 C 0.2576(4) 0.8868(3) 0.02823(18) 0.0346(14) Uani 1 1 d .
H19A H 0.2302 0.9378 0.0124 0.052 Uiso 1 1 calc R
H19B H 0.2446 0.8334 0.0104 0.052 Uiso 1 1 calc R
H19C H 0.3239 0.8950 0.0325 0.052 Uiso 1 1 calc R
C20 C 0.1170(3) 0.8738(3) 0.0635(2) 0.0431(16) Uani 1 1 d .
H20A H 0.0863 0.8721 0.0918 0.065 Uiso 1 1 calc R
H20B H 0.1014 0.8208 0.0459 0.065 Uiso 1 1 calc R
H20C H 0.0970 0.9261 0.0462 0.065 Uiso 1 1 calc R
C21 C 0.2459(3) 0.9545(3) 0.10127(17) 0.0193(11) Uani 1 1 d .
C22 C 0.1866(3) 1.0251(3) 0.10508(17) 0.0236(12) Uani 1 1 d .
H22 H 0.1271 1.0225 0.0906 0.028 Uiso 1 1 calc R
C23 C 0.2132(3) 1.0995(3) 0.12975(18) 0.0246(12) Uani 1 1 d .
H23 H 0.1719 1.1472 0.1320 0.030 Uiso 1 1 calc R
C24 C 0.2990(3) 1.1042(3) 0.15089(18) 0.0230(12) Uani 1 1 d .
H24 H 0.3169 1.1545 0.1682 0.028 Uiso 1 1 calc R
C25 C 0.3595(3) 1.0344(2) 0.14659(16) 0.0178(11) Uani 1 1 d .
H25 H 0.4190 1.0379 0.1611 0.021 Uiso 1 1 calc R
C26 C 0.3351(3) 0.9600(3) 0.12166(16) 0.0161(10) Uani 1 1 d .
C27 C 0.4077(3) 0.8917(3) 0.11824(16) 0.0161(10) Uani 1 1 d .
C28 C 0.5825(4) 0.9214(3) 0.03880(18) 0.0300(13) Uani 1 1 d .
H28A H 0.6180 0.9635 0.0577 0.045 Uiso 1 1 calc R
H28B H 0.5172 0.9300 0.0426 0.045 Uiso 1 1 calc R
H28C H 0.5949 0.9309 0.0072 0.045 Uiso 1 1 calc R
C29 C 0.5540(3) 0.7711(3) 0.02171(17) 0.0289(12) Uani 1 1 d .
H29A H 0.5682 0.7822 -0.0095 0.043 Uiso 1 1 calc R
H29B H 0.4888 0.7817 0.0250 0.043 Uiso 1 1 calc R
H29C H 0.5687 0.7098 0.0296 0.043 Uiso 1 1 calc R
C30 C 0.7052(3) 0.8127(3) 0.04854(16) 0.0191(11) Uani 1 1 d .
C31 C 0.7658(4) 0.8745(3) 0.03308(19) 0.0336(14) Uani 1 1 d .
H31 H 0.7438 0.9315 0.0250 0.040 Uiso 1 1 calc R
C32 C 0.8570(4) 0.8553(3) 0.0292(2) 0.0413(16) Uani 1 1 d .
H32 H 0.8968 0.8994 0.0191 0.050 Uiso 1 1 calc R
C33 C 0.8908(4) 0.7726(3) 0.0399(2) 0.0352(14) Uani 1 1 d .
H33 H 0.9531 0.7583 0.0364 0.042 Uiso 1 1 calc R
C34 C 0.8313(3) 0.7111(3) 0.05594(17) 0.0238(12) Uani 1 1 d .
H34 H 0.8540 0.6541 0.0635 0.029 Uiso 1 1 calc R
C35 C 0.7401(3) 0.7291(3) 0.06151(16) 0.0169(10) Uani 1 1 d .
C36 C 0.6843(3) 0.6597(3) 0.08164(15) 0.0149(10) Uani 1 1 d .
C37 C 0.7281(3) 0.5053(3) 0.17730(16) 0.0182(11) Uani 1 1 d .
H37 H 0.7406 0.5604 0.1639 0.022 Uiso 1 1 calc R
C38 C 0.7715(3) 0.4858(3) 0.21849(18) 0.0253(12) Uani 1 1 d .
H38 H 0.8136 0.5258 0.2329 0.030 Uiso 1 1 calc R
C39 C 0.7516(3) 0.4061(3) 0.23799(18) 0.0291(13) Uani 1 1 d .
H39 H 0.7808 0.3901 0.2662 0.035 Uiso 1 1 calc R
C40 C 0.6897(3) 0.3500(3) 0.21669(17) 0.0269(12) Uani 1 1 d .
H40 H 0.6741 0.2960 0.2303 0.032 Uiso 1 1 calc R
C41 C 0.6504(3) 0.3734(3) 0.17519(17) 0.0221(11) Uani 1 1 d .
H41 H 0.6087 0.3339 0.1600 0.027 Uiso 1 1 calc R
C42 C 0.3047(3) 0.3528(3) 0.1882(2) 0.0309(13) Uani 1 1 d .
H42 H 0.3427 0.3179 0.1706 0.037 Uiso 1 1 calc R
C43 C 0.2915(4) 0.3262(3) 0.2316(2) 0.0378(15) Uani 1 1 d .
H43 H 0.3193 0.2737 0.2432 0.045 Uiso 1 1 calc R
C44 C 0.2373(4) 0.3767(3) 0.2580(2) 0.0364(14) Uani 1 1 d .
H44 H 0.2276 0.3601 0.2881 0.044 Uiso 1 1 calc R
C45 C 0.1978(4) 0.4517(3) 0.23947(19) 0.0332(14) Uani 1 1 d .
H45 H 0.1599 0.4877 0.2566 0.040 Uiso 1 1 calc R
C46 C 0.2138(3) 0.4740(3) 0.19605(19) 0.0262(12) Uani 1 1 d .
H46 H 0.1864 0.5262 0.1838 0.031 Uiso 1 1 calc R
C47 C 0.4668(3) 0.5277(3) 0.20592(18) 0.0263(12) Uani 1 1 d .
H47 H 0.5008 0.4922 0.1867 0.032 Uiso 1 1 calc R
C48 C 0.4596(4) 0.5007(3) 0.24943(19) 0.0323(13) Uani 1 1 d .
H48 H 0.4875 0.4474 0.2599 0.039 Uiso 1 1 calc R
C49 C 0.4108(4) 0.5529(4) 0.27796(19) 0.0397(15) Uani 1 1 d .
H49 H 0.4051 0.5364 0.3084 0.048 Uiso 1 1 calc R
C50 C 0.3712(4) 0.6287(3) 0.2610(2) 0.0377(14) Uani 1 1 d .
H50 H 0.3376 0.6656 0.2797 0.045 Uiso 1 1 calc R
C51 C 0.3803(3) 0.6511(3) 0.21670(18) 0.0280(13) Uani 1 1 d .
H51 H 0.3517 0.7033 0.2053 0.034 Uiso 1 1 calc R
C52 C 0.5243(3) 0.8422(3) 0.22172(17) 0.0260(12) Uani 1 1 d .
H52 H 0.4948 0.8917 0.2077 0.031 Uiso 1 1 calc R
C53 C 0.5224(4) 0.8341(3) 0.26744(19) 0.0363(14) Uani 1 1 d .
H53 H 0.4922 0.8768 0.2845 0.044 Uiso 1 1 calc R
C54 C 0.5651(4) 0.7627(3) 0.28832(19) 0.0360(14) Uani 1 1 d .
H54 H 0.5641 0.7548 0.3199 0.043 Uiso 1 1 calc R
C55 C 0.6092(4) 0.7032(3) 0.26240(18) 0.0301(13) Uani 1 1 d .
H55 H 0.6400 0.6540 0.2760 0.036 Uiso 1 1 calc R
C56 C 0.6081(3) 0.7156(3) 0.21611(18) 0.0245(12) Uani 1 1 d .
H56 H 0.6386 0.6740 0.1985 0.029 Uiso 1 1 calc R
C57 C 0.7787(3) 0.8381(3) 0.15137(17) 0.0276(12) Uani 1 1 d .
H57 H 0.7818 0.7756 0.1513 0.033 Uiso 1 1 calc R
C58 C 0.8584(3) 0.8848(3) 0.15866(19) 0.0349(14) Uani 1 1 d .
H58 H 0.9152 0.8549 0.1631 0.042 Uiso 1 1 calc R
C59 C 0.8552(4) 0.9747(4) 0.1594(2) 0.0434(16) Uani 1 1 d .
H59 H 0.9096 1.0086 0.1633 0.052 Uiso 1 1 calc R
C60 C 0.7706(4) 1.0148(3) 0.15444(19) 0.0367(15) Uani 1 1 d .
H60 H 0.7659 1.0771 0.1561 0.044 Uiso 1 1 calc R
C61 C 0.6935(3) 0.9644(3) 0.14714(17) 0.0259(12) Uani 1 1 d .
H61 H 0.6357 0.9928 0.1440 0.031 Uiso 1 1 calc R

loop_
_atom_site_aniso_label
_atom_site_aniso_U_11
_atom_site_aniso_U_22
_atom_site_aniso_U_33
_atom_site_aniso_U_23
_atom_site_aniso_U_13
_atom_site_aniso_U_12
Ni1 0.0139(3) 0.0107(3) 0.0211(4) 0.0006(2) 0.0024(3) -0.0002(2)
Ni2 0.0138(3) 0.0108(3) 0.0153(3) 0.0005(2) 0.0015(3) -0.0002(2)
Ni3 0.0139(3) 0.0129(3) 0.0316(4) -0.0002(3) 0.0050(3) -0.0015(2)
Ni4 0.0139(3) 0.0118(3) 0.0257(4) 0.0025(3) 0.0000(3) 0.0005(2)
Ni5 0.0147(3) 0.0114(3) 0.0175(4) -0.0009(2) -0.0013(3) -0.0004(2)
Cl1 0.0288(8) 0.0474(8) 0.0424(10) 0.0041(7) -0.0029(7) -0.0050(6)
Cl2 0.0487(10) 0.0435(8) 0.0471(11) 0.0027(7) -0.0129(8) 0.0016(7)
N1 0.018(2) 0.0132(18) 0.014(2) 0.0021(15) 0.0045(18) 0.0008(15)
N2 0.016(2) 0.0106(18) 0.023(2) 0.0002(16) 0.0026(19) 0.0019(15)
N3 0.017(2) 0.0171(19) 0.020(2) 0.0028(17) 0.0033(19) 0.0036(16)
N4 0.016(2) 0.0137(19) 0.034(3) -0.0027(18) 0.009(2) -0.0033(15)
N5 0.011(2) 0.0140(19) 0.040(3) 0.0036(18) 0.000(2) -0.0048(15)
N6 0.020(2) 0.015(2) 0.036(3) -0.0002(18) 0.005(2) -0.0030(16)
N7 0.017(2) 0.0163(19) 0.027(3) 0.0019(18) -0.004(2) -0.0017(16)
N8 0.0125(19) 0.0110(18) 0.029(3) 0.0025(17) -0.0017(19) 0.0028(15)
N9 0.026(2) 0.0134(19) 0.025(3) 0.0007(17) -0.001(2) -0.0005(16)
N10 0.020(2) 0.017(2) 0.019(2) -0.0030(17) 0.0020(19) -0.0034(16)
N11 0.019(2) 0.016(2) 0.018(2) -0.0008(17) -0.0015(19) -0.0025(16)
N12 0.015(2) 0.0115(18) 0.021(2) -0.0007(16) 0.0029(19) -0.0026(15)
N13 0.019(2) 0.017(2) 0.024(3) -0.0008(17) 0.008(2) -0.0038(16)
O1 0.0162(17) 0.0147(15) 0.035(2) -0.0021(14) 0.0054(16) -0.0026(13)
O2 0.0113(16) 0.0100(15) 0.032(2) -0.0024(14) 0.0030(15) 0.0025(12)
O3 0.0195(18) 0.0155(16) 0.033(2) 0.0043(15) 0.0020(17) 0.0009(13)
O4 0.0137(17) 0.0106(15) 0.055(3) 0.0032(16) 0.0019(17) -0.0031(12)
O5 0.0164(17) 0.0107(15) 0.031(2) -0.0008(14) -0.0015(16) -0.0023(12)
O6 0.0130(16) 0.0094(15) 0.034(2) 0.0002(14) 0.0001(16) 0.0047(12)
O7 0.0211(18) 0.0128(15) 0.023(2) -0.0023(14) 0.0064(16) 0.0004(13)
O8 0.0149(16) 0.0096(14) 0.0197(19) 0.0009(13) 0.0040(15) -0.0029(12)
O9 0.140(5) 0.053(3) 0.095(5) 0.020(3) -0.028(4) -0.032(3)
O10 0.034(3) 0.320(9) 0.219(9) 0.215(8) -0.004(4) -0.016(4)
O11 0.190(8) 0.147(5) 0.096(6) -0.030(4) -0.036(5) 0.093(5)
O12 0.126(5) 0.140(5) 0.086(5) -0.038(4) -0.069(4) 0.037(4)
O13 0.131(5) 0.083(4) 0.163(7) -0.063(4) -0.092(5) 0.058(4)
O14 0.065(3) 0.100(4) 0.093(5) 0.049(3) 0.003(3) -0.016(3)
O15 0.063(3) 0.082(3) 0.057(4) 0.032(3) -0.006(3) 0.004(2)
O16 0.085(4) 0.057(3) 0.050(3) 0.011(2) -0.023(3) -0.037(2)
C1 0.020(3) 0.014(2) 0.033(3) -0.002(2) 0.013(3) -0.0003(19)
C2 0.032(3) 0.015(2) 0.017(3) 0.004(2) 0.004(2) -0.001(2)
C3 0.017(2) 0.010(2) 0.015(3) -0.0020(18) -0.002(2) -0.0026(17)
C4 0.015(2) 0.023(2) 0.022(3) -0.003(2) 0.003(2) 0.0009(19)
C5 0.027(3) 0.017(2) 0.026(3) 0.001(2) 0.005(3) 0.005(2)
C6 0.029(3) 0.008(2) 0.027(3) 0.001(2) 0.006(2) 0.0000(19)
C7 0.020(3) 0.020(2) 0.015(3) 0.000(2) 0.003(2) 0.0003(19)
C8 0.017(2) 0.013(2) 0.012(3) -0.0039(18) 0.001(2) -0.0025(18)
C9 0.017(2) 0.014(2) 0.016(3) 0.0009(19) 0.004(2) -0.0011(18)
C10 0.029(3) 0.020(3) 0.059(4) -0.012(3) 0.008(3) -0.004(2)
C11 0.032(3) 0.039(3) 0.027(3) -0.005(3) 0.007(3) -0.007(2)
C12 0.013(2) 0.022(2) 0.020(3) 0.006(2) 0.000(2) -0.0045(19)
C13 0.023(3) 0.021(2) 0.026(3) 0.004(2) -0.002(2) -0.005(2)
C14 0.019(3) 0.025(3) 0.035(3) -0.001(2) 0.001(3) -0.009(2)
C15 0.015(3) 0.038(3) 0.040(4) -0.001(3) 0.010(3) 0.001(2)
C16 0.022(3) 0.020(2) 0.036(4) 0.004(2) 0.003(3) 0.000(2)
C17 0.014(2) 0.018(2) 0.024(3) 0.002(2) -0.002(2) 0.0000(18)
C18 0.016(3) 0.019(2) 0.018(3) 0.003(2) 0.000(2) -0.0033(19)
C19 0.053(4) 0.023(3) 0.027(3) 0.002(2) -0.002(3) -0.006(2)
C20 0.028(3) 0.032(3) 0.066(5) 0.001(3) -0.022(3) -0.002(2)
C21 0.024(3) 0.013(2) 0.021(3) 0.006(2) 0.005(2) 0.0020(19)
C22 0.019(3) 0.022(3) 0.030(3) 0.004(2) 0.007(2) 0.004(2)
C23 0.029(3) 0.017(2) 0.029(3) 0.007(2) 0.009(3) 0.007(2)
C24 0.029(3) 0.012(2) 0.029(3) -0.002(2) 0.012(3) -0.001(2)
C25 0.020(3) 0.013(2) 0.020(3) 0.001(2) 0.002(2) -0.0028(18)
C26 0.018(2) 0.013(2) 0.018(3) 0.0052(19) 0.007(2) 0.0011(18)
C27 0.019(3) 0.013(2) 0.017(3) 0.0026(19) 0.000(2) 0.0005(18)
C28 0.046(3) 0.018(2) 0.025(3) 0.009(2) -0.004(3) 0.006(2)
C29 0.034(3) 0.031(3) 0.021(3) 0.001(2) -0.007(3) -0.001(2)
C30 0.027(3) 0.019(2) 0.011(3) -0.0003(19) 0.002(2) -0.003(2)
C31 0.044(4) 0.022(3) 0.035(4) 0.005(2) 0.010(3) -0.006(2)
C32 0.044(4) 0.030(3) 0.053(4) 0.004(3) 0.022(3) -0.017(3)
C33 0.027(3) 0.030(3) 0.050(4) -0.007(3) 0.017(3) -0.008(2)
C34 0.022(3) 0.023(3) 0.028(3) -0.001(2) 0.006(2) -0.002(2)
C35 0.019(3) 0.015(2) 0.017(3) -0.0034(19) 0.003(2) -0.0034(18)
C36 0.017(2) 0.016(2) 0.012(3) 0.0013(19) -0.002(2) -0.0022(18)
C37 0.011(2) 0.021(2) 0.023(3) -0.004(2) 0.000(2) -0.0004(19)
C38 0.019(3) 0.031(3) 0.026(3) -0.006(2) -0.001(2) -0.003(2)
C39 0.030(3) 0.038(3) 0.019(3) 0.008(2) -0.004(3) 0.007(2)
C40 0.035(3) 0.025(3) 0.021(3) 0.005(2) -0.001(3) 0.000(2)
C41 0.027(3) 0.016(2) 0.023(3) 0.000(2) 0.002(2) -0.003(2)
C42 0.033(3) 0.018(3) 0.043(4) 0.004(2) 0.012(3) 0.002(2)
C43 0.049(4) 0.022(3) 0.043(4) 0.009(3) 0.007(3) 0.000(2)
C44 0.043(4) 0.036(3) 0.031(4) 0.002(3) 0.008(3) -0.007(3)
C45 0.036(3) 0.029(3) 0.036(4) -0.008(3) 0.009(3) 0.002(2)
C46 0.022(3) 0.021(3) 0.035(4) -0.004(2) 0.002(3) 0.000(2)
C47 0.023(3) 0.023(3) 0.033(3) -0.003(2) 0.005(3) 0.006(2)
C48 0.034(3) 0.034(3) 0.029(3) 0.007(3) 0.003(3) 0.005(2)
C49 0.043(4) 0.057(4) 0.020(3) 0.011(3) 0.010(3) 0.002(3)
C50 0.042(4) 0.043(3) 0.030(4) -0.001(3) 0.017(3) 0.010(3)
C51 0.032(3) 0.022(3) 0.031(3) 0.000(2) 0.009(3) 0.002(2)
C52 0.028(3) 0.030(3) 0.020(3) -0.004(2) 0.003(3) 0.005(2)
C53 0.036(3) 0.048(3) 0.025(4) -0.013(3) 0.001(3) 0.001(3)
C54 0.038(3) 0.054(4) 0.016(3) 0.000(3) -0.001(3) -0.008(3)
C55 0.037(3) 0.028(3) 0.024(3) 0.005(2) -0.006(3) -0.003(2)
C56 0.027(3) 0.021(3) 0.026(3) -0.002(2) 0.001(3) -0.001(2)
C57 0.029(3) 0.032(3) 0.022(3) -0.004(2) -0.001(3) -0.001(2)
C58 0.020(3) 0.055(4) 0.028(4) -0.010(3) -0.007(3) -0.004(2)
C59 0.037(4) 0.049(4) 0.043(4) 0.008(3) -0.013(3) -0.023(3)
C60 0.044(4) 0.023(3) 0.040(4) 0.003(2) -0.018(3) -0.015(2)
C61 0.031(3) 0.022(3) 0.023(3) 0.001(2) -0.011(3) -0.007(2)

loop_
_atom_type_symbol
_atom_type_description
_atom_type_scat_dispersion_real
_atom_type_scat_dispersion_imag
_atom_type_scat_source
C C 0.0033 0.0016 'International Tables Vol C Tables 4.2.6.8 and 6.1.1.4'
H H 0.0000 0.0000 'International Tables Vol C Tables 4.2.6.8 and 6.1.1.4'
N N 0.0061 0.0033 'International Tables Vol C Tables 4.2.6.8 and 6.1.1.4'
O O 0.0106 0.0060 'International Tables Vol C Tables 4.2.6.8 and 6.1.1.4'
Cl Cl 0.1484 0.1585 'International Tables Vol C Tables 4.2.6.8 and 6.1.1.4'
Ni Ni 0.3393 1.1124 'International Tables Vol C Tables 4.2.6.8 and 6.1.1.4'

loop_
_geom_angle_atom_site_label_1
_geom_angle_atom_site_label_2
_geom_angle_atom_site_label_3
_geom_angle
O6 Ni1 O2 145.64(14)
O6 Ni1 O4 82.75(12)
O2 Ni1 O4 85.12(12)
O6 Ni1 O8 91.61(11)
O2 Ni1 O8 92.54(11)
O4 Ni1 O8 165.97(14)
O6 Ni1 N13 118.81(14)
O2 Ni1 N13 94.63(13)
O4 Ni1 N13 97.94(15)
O8 Ni1 N13 96.03(14)
N2 Ni2 O7 147.24(15)
N2 Ni2 O8 93.17(12)
O7 Ni2 O8 79.85(11)
N2 Ni2 N3 103.17(15)
O7 Ni2 N3 109.08(14)
O8 Ni2 N3 92.77(13)
N2 Ni2 N1 87.51(14)
O7 Ni2 N1 93.07(12)
O8 Ni2 N1 167.89(13)
N3 Ni2 N1 98.85(14)
O2 Ni3 O1 78.70(11)
O2 Ni3 N5 86.71(12)
O1 Ni3 N5 159.00(14)
O2 Ni3 N6 112.82(15)
O1 Ni3 N6 99.72(14)
N5 Ni3 N6 99.84(16)
O2 Ni3 N4 150.18(15)
O1 Ni3 N4 97.97(13)
N5 Ni3 N4 87.18(14)
N6 Ni3 N4 96.98(15)
O4 Ni4 N8 88.82(13)
O4 Ni4 O3 83.57(12)
N8 Ni4 O3 170.39(15)
O4 Ni4 N7 169.83(17)
N8 Ni4 N7 91.55(15)
O3 Ni4 N7 96.98(14)
O6 Ni5 O5 77.50(11)
O6 Ni5 N12 84.26(12)
O5 Ni5 N12 160.95(14)
O6 Ni5 N11 173.71(12)
O5 Ni5 N11 96.22(13)
N12 Ni5 N11 101.95(14)
O6 Ni5 N10 94.36(13)
O5 Ni5 N10 91.17(13)
N12 Ni5 N10 95.68(14)
N11 Ni5 N10 86.08(14)
O6 Ni5 N9 91.92(13)
O5 Ni5 N9 93.25(13)
N12 Ni5 N9 81.82(13)
N11 Ni5 N9 88.03(14)
N10 Ni5 N9 172.98(14)
O10 Cl1 O12 119.5(5)
O10 Cl1 O11 102.0(5)
O12 Cl1 O11 103.1(4)
O10 Cl1 O9 108.7(4)
O12 Cl1 O9 115.4(4)
O11 Cl1 O9 106.0(4)
O13 Cl2 O15 112.1(4)
O13 Cl2 O16 109.0(3)
O15 Cl2 O16 111.3(3)
O13 Cl2 O14 106.0(4)
O15 Cl2 O14 107.2(3)
O16 Cl2 O14 111.1(3)
C3 N1 C1 112.7(3)
C3 N1 C2 110.0(3)
C1 N1 C2 107.8(4)
C3 N1 Ni2 113.3(3)
C1 N1 Ni2 106.8(3)
C2 N1 Ni2 105.8(2)
C9 N2 O2 110.1(3)
C9 N2 Ni2 133.3(3)
O2 N2 Ni2 116.5(2)
C37 N3 C41 117.9(4)
C37 N3 Ni2 115.9(3)
C41 N3 Ni2 126.0(3)
C12 N4 C11 109.9(4)
C12 N4 C10 112.5(3)
C11 N4 C10 107.7(4)
C12 N4 Ni3 113.3(3)
C11 N4 Ni3 106.0(3)
C10 N4 Ni3 107.1(3)
C18 N5 O4 109.8(3)
C18 N5 Ni3 131.5(3)
O4 N5 Ni3 117.9(2)
C42 N6 C46 116.7(5)
C42 N6 Ni3 120.3(3)
C46 N6 Ni3 123.0(3)
C21 N7 C20 112.4(4)
C21 N7 C19 108.6(3)
C20 N7 C19 105.2(4)
C21 N7 Ni4 114.9(3)
C20 N7 Ni4 110.8(3)
C19 N7 Ni4 104.1(3)
C27 N8 O6 111.0(3)
C27 N8 Ni4 131.3(3)
O6 N8 Ni4 117.6(2)
C30 N9 C28 113.5(3)
C30 N9 C29 109.4(4)
C28 N9 C29 106.6(4)
C30 N9 Ni5 107.1(3)
C28 N9 Ni5 109.8(3)
C29 N9 Ni5 110.6(3)
C56 N10 C52 116.7(4)
C56 N10 Ni5 120.9(3)
C52 N10 Ni5 122.0(3)
C57 N11 C61 117.3(4)
C57 N11 Ni5 123.6(3)
C61 N11 Ni5 119.0(3)
C36 N12 O8 111.1(3)
C36 N12 Ni5 129.8(3)
O8 N12 Ni5 116.0(2)
C47 N13 C51 117.5(4)
C47 N13 Ni1 118.9(3)
C51 N13 Ni1 123.6(3)
C9 O1 Ni3 111.2(2)
N2 O2 Ni3 115.6(2)
N2 O2 Ni1 121.2(2)
Ni3 O2 Ni1 120.54(14)
C18 O3 Ni4 110.7(3)
N5 O4 Ni4 114.6(2)
N5 O4 Ni1 120.8(2)
Ni4 O4 Ni1 124.46(15)
C27 O5 Ni5 112.3(2)
N8 O6 Ni1 119.1(2)
N8 O6 Ni5 115.1(2)
Ni1 O6 Ni5 115.18(14)
C36 O7 Ni2 112.1(3)
N12 O8 Ni1 115.7(2)
N12 O8 Ni2 112.8(2)
Ni1 O8 Ni2 113.85(13)
N1 C1 H1A 109.5
N1 C1 H1B 109.5
H1A C1 H1B 109.5
N1 C1 H1C 109.5
H1A C1 H1C 109.5
H1B C1 H1C 109.5
N1 C2 H2A 109.5
N1 C2 H2B 109.5
H2A C2 H2B 109.5
N1 C2 H2C 109.5
H2A C2 H2C 109.5
H2B C2 H2C 109.5
C4 C3 C8 119.1(4)
C4 C3 N1 119.3(4)
C8 C3 N1 121.6(3)
C5 C4 C3 121.1(4)
C5 C4 H4 119.5
C3 C4 H4 119.5
C6 C5 C4 120.7(4)
C6 C5 H5 119.6
C4 C5 H5 119.6
C5 C6 C7 119.0(4)
C5 C6 H6 120.5
C7 C6 H6 120.5
C6 C7 C8 122.1(4)
C6 C7 H7 118.9
C8 C7 H7 118.9
C3 C8 C7 118.0(4)
C3 C8 C9 126.4(4)
C7 C8 C9 115.5(4)
O1 C9 N2 123.4(4)
O1 C9 C8 119.7(3)
N2 C9 C8 116.8(4)
N4 C10 H10A 109.5
N4 C10 H10B 109.5
H10A C10 H10B 109.5
N4 C10 H10C 109.5
H10A C10 H10C 109.5
H10B C10 H10C 109.5
N4 C11 H11A 109.5
N4 C11 H11B 109.5
H11A C11 H11B 109.5
N4 C11 H11C 109.5
H11A C11 H11C 109.5
H11B C11 H11C 109.5
C13 C12 C17 118.1(4)
C13 C12 N4 121.5(4)
C17 C12 N4 120.4(4)
C14 C13 C12 121.3(4)
C14 C13 H13 119.4
C12 C13 H13 119.4
C15 C14 C13 120.9(4)
C15 C14 H14 119.6
C13 C14 H14 119.6
C14 C15 C16 118.9(4)
C14 C15 H15 120.6
C16 C15 H15 120.6
C17 C16 C15 121.4(4)
C17 C16 H16 119.3
C15 C16 H16 119.3
C16 C17 C12 119.4(4)
C16 C17 C18 115.0(4)
C12 C17 C18 125.0(4)
N5 C18 O3 121.2(4)
N5 C18 C17 118.1(4)
O3 C18 C17 120.5(4)
N7 C19 H19A 109.5
N7 C19 H19B 109.5
H19A C19 H19B 109.5
N7 C19 H19C 109.5
H19A C19 H19C 109.5
H19B C19 H19C 109.5
N7 C20 H20A 109.5
N7 C20 H20B 109.5
H20A C20 H20B 109.5
N7 C20 H20C 109.5
H20A C20 H20C 109.5
H20B C20 H20C 109.5
C22 C21 C26 119.2(4)
C22 C21 N7 120.1(4)
C26 C21 N7 120.5(4)
C21 C22 C23 120.9(5)
C21 C22 H22 119.5
C23 C22 H22 119.5
C24 C23 C22 120.3(4)
C24 C23 H23 119.9
C22 C23 H23 119.9
C23 C24 C25 119.3(4)
C23 C24 H24 120.4
C25 C24 H24 120.4
C26 C25 C24 121.6(4)
C26 C25 H25 119.2
C24 C25 H25 119.2
C25 C26 C21 118.7(4)
C25 C26 C27 116.1(4)
C21 C26 C27 125.2(4)
O5 C27 N8 123.7(4)
O5 C27 C26 119.1(4)
N8 C27 C26 117.1(4)
N9 C28 H28A 109.5
N9 C28 H28B 109.5
H28A C28 H28B 109.5
N9 C28 H28C 109.5
H28A C28 H28C 109.5
H28B C28 H28C 109.5
N9 C29 H29A 109.5
N9 C29 H29B 109.5
H29A C29 H29B 109.5
N9 C29 H29C 109.5
H29A C29 H29C 109.5
H29B C29 H29C 109.5
C31 C30 C35 118.0(4)
C31 C30 N9 122.7(4)
C35 C30 N9 119.3(4)
C32 C31 C30 121.8(5)
C32 C31 H31 119.1
C30 C31 H31 119.1
C31 C32 C33 120.6(4)
C31 C32 H32 119.7
C33 C32 H32 119.7
C32 C33 C34 117.9(5)
C32 C33 H33 121.0
C34 C33 H33 121.0
C33 C34 C35 122.9(4)
C33 C34 H34 118.5
C35 C34 H34 118.5
C34 C35 C30 118.7(4)
C34 C35 C36 118.0(4)
C30 C35 C36 123.4(4)
O7 C36 N12 123.9(4)
O7 C36 C35 118.3(4)
N12 C36 C35 117.8(4)
N3 C37 C38 123.6(4)
N3 C37 H37 118.2
C38 C37 H37 118.2
C37 C38 C39 117.7(5)
C37 C38 H38 121.2
C39 C38 H38 121.2
C40 C39 C38 120.0(5)
C40 C39 H39 120.0
C38 C39 H39 120.0
C39 C40 C41 118.9(4)
C39 C40 H40 120.5
C41 C40 H40 120.5
N3 C41 C40 121.9(4)
N3 C41 H41 119.0
C40 C41 H41 119.0
N6 C42 C43 123.1(5)
N6 C42 H42 118.5
C43 C42 H42 118.5
C42 C43 C44 119.3(5)
C42 C43 H43 120.4
C44 C43 H43 120.4
C45 C44 C43 118.1(5)
C45 C44 H44 120.9
C43 C44 H44 120.9
C46 C45 C44 119.4(5)
C46 C45 H45 120.3
C44 C45 H45 120.3
N6 C46 C45 123.4(5)
N6 C46 H46 118.3
C45 C46 H46 118.3
N13 C47 C48 123.4(5)
N13 C47 H47 118.3
C48 C47 H47 118.3
C47 C48 C49 118.6(5)
C47 C48 H48 120.7
C49 C48 H48 120.7
C50 C49 C48 118.4(5)
C50 C49 H49 120.8
C48 C49 H49 120.8
C49 C50 C51 119.8(5)
C49 C50 H50 120.1
C51 C50 H50 120.1
N13 C51 C50 122.4(5)
N13 C51 H51 118.8
C50 C51 H51 118.8
N10 C52 C53 123.9(5)
N10 C52 H52 118.0
C53 C52 H52 118.0
C52 C53 C54 118.8(5)
C52 C53 H53 120.6
C54 C53 H53 120.6
C55 C54 C53 118.6(5)
C55 C54 H54 120.7
C53 C54 H54 120.7
C54 C55 C56 119.4(5)
C54 C55 H55 120.3
C56 C55 H55 120.3
N10 C56 C55 122.5(5)
N10 C56 H56 118.8
C55 C56 H56 118.8
N11 C57 C58 123.2(5)
N11 C57 H57 118.4
C58 C57 H57 118.4
C59 C58 C57 119.3(5)
C59 C58 H58 120.4
C57 C58 H58 120.4
C58 C59 C60 118.1(5)
C58 C59 H59 121.0
C60 C59 H59 121.0
C61 C60 C59 119.7(5)
C61 C60 H60 120.1
C59 C60 H60 120.1
N11 C61 C60 122.3(5)
N11 C61 H61 118.9
C60 C61 H61 118.9

loop_
_geom_bond_atom_site_label_1
_geom_bond_atom_site_label_2
_geom_bond_distance
Ni1 O6 1.941(3)
Ni1 O2 1.961(3)
Ni1 O4 1.968(3)
Ni1 O8 1.976(3)
Ni1 N13 2.012(4)
Ni2 N2 1.972(3)
Ni2 O7 1.975(3)
Ni2 O8 1.999(3)
Ni2 N3 2.029(4)
Ni2 N1 2.126(3)
Ni3 O2 1.939(3)
Ni3 O1 2.015(3)
Ni3 N5 2.017(3)
Ni3 N6 2.036(4)
Ni3 N4 2.118(4)
Ni4 O4 1.813(3)
Ni4 N8 1.859(4)
Ni4 O3 1.872(3)
Ni4 N7 1.964(3)
Ni5 O6 2.005(3)
Ni5 O5 2.053(3)
Ni5 N12 2.064(3)
Ni5 N11 2.091(4)
Ni5 N10 2.136(4)
Ni5 N9 2.283(4)
Cl1 O10 1.323(5)
Cl1 O12 1.379(6)
Cl1 O11 1.421(6)
Cl1 O9 1.430(5)
Cl2 O13 1.410(5)
Cl2 O15 1.416(4)
Cl2 O16 1.422(4)
Cl2 O14 1.437(5)
N1 C3 1.469(5)
N1 C1 1.483(5)
N1 C2 1.488(6)
N2 C9 1.305(5)
N2 O2 1.408(4)
N3 C37 1.330(5)
N3 C41 1.357(5)
N4 C12 1.461(5)
N4 C11 1.487(6)
N4 C10 1.502(5)
N5 C18 1.297(5)
N5 O4 1.402(4)
N6 C42 1.343(6)
N6 C46 1.350(6)
N7 C21 1.477(6)
N7 C20 1.488(6)
N7 C19 1.505(6)
N8 C27 1.318(5)
N8 O6 1.405(4)
N9 C30 1.450(6)
N9 C28 1.474(5)
N9 C29 1.482(6)
N10 C56 1.345(6)
N10 C52 1.348(5)
N11 C57 1.338(6)
N11 C61 1.341(5)
N12 C36 1.303(5)
N12 O8 1.418(4)
N13 C47 1.342(5)
N13 C51 1.343(6)
O1 C9 1.284(5)
O3 C18 1.301(5)
O5 C27 1.271(5)
O7 C36 1.293(5)
C1 H1A 0.9800
C1 H1B 0.9800
C1 H1C 0.9800
C2 H2A 0.9800
C2 H2B 0.9800
C2 H2C 0.9800
C3 C4 1.390(6)
C3 C8 1.404(6)
C4 C5 1.383(6)
C4 H4 0.9500
C5 C6 1.368(6)
C5 H5 0.9500
C6 C7 1.376(6)
C6 H6 0.9500
C7 C8 1.406(5)
C7 H7 0.9500
C8 C9 1.496(6)
C10 H10A 0.9800
C10 H10B 0.9800
C10 H10C 0.9800
C11 H11A 0.9800
C11 H11B 0.9800
C11 H11C 0.9800
C12 C13 1.389(6)
C12 C17 1.414(6)
C13 C14 1.372(6)
C13 H13 0.9500
C14 C15 1.371(6)
C14 H14 0.9500
C15 C16 1.387(6)
C15 H15 0.9500
C16 C17 1.379(6)
C16 H16 0.9500
C17 C18 1.487(6)
C19 H19A 0.9800
C19 H19B 0.9800
C19 H19C 0.9800
C20 H20A 0.9800
C20 H20B 0.9800
C20 H20C 0.9800
C21 C22 1.388(6)
C21 C26 1.409(6)
C22 C23 1.390(6)
C22 H22 0.9500
C23 C24 1.373(7)
C23 H23 0.9500
C24 C25 1.392(6)
C24 H24 0.9500
C25 C26 1.387(6)
C25 H25 0.9500
C26 C27 1.493(6)
C28 H28A 0.9800
C28 H28B 0.9800
C28 H28C 0.9800
C29 H29A 0.9800
C29 H29B 0.9800
C29 H29C 0.9800
C30 C31 1.390(6)
C30 C35 1.413(6)
C31 C32 1.380(7)
C31 H31 0.9500
C32 C33 1.380(7)
C32 H32 0.9500
C33 C34 1.382(6)
C33 H33 0.9500
C34 C35 1.385(6)
C34 H34 0.9500
C35 C36 1.482(6)
C37 C38 1.378(7)
C37 H37 0.9500
C38 C39 1.381(6)
C38 H38 0.9500
C39 C40 1.371(7)
C39 H39 0.9500
C40 C41 1.377(7)
C40 H40 0.9500
C41 H41 0.9500
C42 C43 1.379(7)
C42 H42 0.9500
C43 C44 1.384(7)
C43 H43 0.9500
C44 C45 1.378(7)
C44 H44 0.9500
C45 C46 1.371(7)
C45 H45 0.9500
C46 H46 0.9500
C47 C48 1.369(7)
C47 H47 0.9500
C48 C49 1.392(7)
C48 H48 0.9500
C49 C50 1.371(7)
C49 H49 0.9500
C50 C51 1.377(7)
C50 H50 0.9500
C51 H51 0.9500
C52 C53 1.369(7)
C52 H52 0.9500
C53 C54 1.380(7)
C53 H53 0.9500
C54 C55 1.374(7)
C54 H54 0.9500
C55 C56 1.390(7)
C55 H55 0.9500
C56 H56 0.9500
C57 C58 1.372(6)
C57 H57 0.9500
C58 C59 1.366(7)
C58 H58 0.9500
C59 C60 1.381(7)
C59 H59 0.9500
C60 C61 1.372(6)
C60 H60 0.9500
C61 H61 0.9500
